data_1552089
loop_
_publ_author_name
'Wang, Bin'
'Zou, Xiaodong'
'Smeets, Stef'

_publ_section_title
;
 Automated serial rotation electron diffraction combined with cluster
 analysis: an efficient multi-crystal workflow for structure determination
;
_journal_issue 5
_journal_name_full IUCrJ
_journal_page_first
;
;
_journal_paper_doi 10.1107/S2052252519007681
_journal_volume 6
_journal_year 2019
_chemical_formula_moiety 'O192 Si96'
_chemical_formula_sum 'O192 Si96'
_chemical_formula_weight 5768.06
_chemical_name_common ZSM-5
_chemical_name_systematic Si-MFI
_space_group_crystal_system orthorhombic
_space_group_IT_number 62
_space_group_name_Hall '-P 2ac 2n'
_space_group_name_H-M_alt 'P n m a'
_symmetry_space_group_name_Hall '-P 2ac 2n'
_symmetry_space_group_name_H-M 'P n m a'
_audit_creation_method SHELXL-2014/7
_cell_angle_alpha 90
_cell_angle_beta 90
_cell_angle_gamma 90
_cell_formula_units_Z 1
_cell_length_a 20.390
_cell_length_b 20.080
_cell_length_c 13.570
_cell_measurement_reflns_used 4488
_cell_measurement_temperature 293(2)
_cell_measurement_theta_max 1.80
_cell_measurement_theta_min 0.072
_cell_volume 5555.981
_computing_cell_refinement 'XDS-20180126 (Kabsch, 2018)'
_computing_data_collection 'Instamatic-1.0.0 (Smeets et al., 2018)'
_computing_data_reduction 'XDS-20180126 (Kabsch, 2018)'
_computing_structure_refinement 'SHELXL-2014/7 (Sheldrick, 2014)'
_computing_structure_solution 'SHELXT-2014/5 (Sheldrick, 2013)'
_diffrn_ambient_temperature 293(2)
_diffrn_measured_fraction_theta_full 0.796
_diffrn_measured_fraction_theta_max 0.734
_diffrn_measurement_device_type 'JEOL JEM-2100 LAB6'
_diffrn_measurement_method 'Continuous rotation electron diffraction'
_diffrn_radiation_type electron
_diffrn_radiation_wavelength 0.0251
_diffrn_reflns_av_R_equivalents 0.2084
_diffrn_reflns_av_unetI/netI 0.2288
_diffrn_reflns_Laue_measured_fraction_full 0.796
_diffrn_reflns_Laue_measured_fraction_max 0.734
_diffrn_reflns_limit_h_max 25
_diffrn_reflns_limit_h_min -25
_diffrn_reflns_limit_k_max 24
_diffrn_reflns_limit_k_min -23
_diffrn_reflns_limit_l_max 15
_diffrn_reflns_limit_l_min -16
_diffrn_reflns_number 20597
_diffrn_reflns_point_group_measured_fraction_full 0.796
_diffrn_reflns_point_group_measured_fraction_max 0.734
_diffrn_reflns_theta_full 0.863
_diffrn_reflns_theta_max 0.912
_diffrn_reflns_theta_min 0.079
_diffrn_source 'electron microscope'
_exptl_absorpt_coefficient_mu 0.000
_exptl_crystal_density_diffrn 1.724
_exptl_crystal_description cuboid
_exptl_crystal_F_000 939
_refine_diff_density_max 0.248
_refine_diff_density_min -0.279
_refine_diff_density_rms 0.064
_refine_ls_extinction_coef 941(59)
_refine_ls_extinction_expression Fc^*^=kFc[1+0.001xFc^2^\l^3^/sin(2\q)]^-1/4^
_refine_ls_extinction_method 'SHELXL-2014/7 (Sheldrick 2014'
_refine_ls_goodness_of_fit_ref 1.075
_refine_ls_hydrogen_treatment undef
_refine_ls_matrix_type full
_refine_ls_number_parameters 332
_refine_ls_number_reflns 4488
_refine_ls_number_restraints 0
_refine_ls_restrained_S_all 1.075
_refine_ls_R_factor_all 0.2273
_refine_ls_R_factor_gt 0.1960
_refine_ls_shift/su_max 0.056
_refine_ls_shift/su_mean 0.003
_refine_ls_structure_factor_coef Fsqd
_refine_ls_weighting_details 'w=1/[\s^2^(Fo^2^)+(0.1679P)^2^+3.4109P] where P=(Fo^2^+2Fc^2^)/3'
_refine_ls_weighting_scheme calc
_refine_ls_wR_factor_gt 0.4460
_refine_ls_wR_factor_ref 0.4735
_reflns_Friedel_coverage 0.000
_reflns_number_gt 3029
_reflns_number_total 4488
_reflns_threshold_expression 'I > 2\s(I)'
_cod_data_source_file fc5033.cif
_cod_data_source_block zsm5_mixed_phase
_cod_original_cell_volume 5556.0
_cod_database_code 1552089
_shelx_shelxl_version_number 2014/7
_shelx_space_group_comment
;
The symmetry employed for this shelxl refinement is uniquely defined
by the following loop, which should always be used as a source of
symmetry information in preference to the above space-group names.
They are only intended as comments.
;

loop_
_space_group_symop_operation_xyz
'x, y, z'
'-x+1/2, -y, z+1/2'
'-x, y+1/2, -z'
'x+1/2, -y+1/2, -z+1/2'
'-x, -y, -z'
'x-1/2, y, -z-1/2'
'x, -y-1/2, z'
'-x-1/2, y-1/2, z-1/2'

loop_
_atom_site_label
_atom_site_type_symbol
_atom_site_fract_x
_atom_site_fract_y
_atom_site_fract_z
_atom_site_U_iso_or_equiv
_atom_site_adp_type
_atom_site_occupancy
_atom_site_site_symmetry_order
_atom_site_calc_flag
_atom_site_refinement_flags_posn
_atom_site_refinement_flags_adp
_atom_site_refinement_flags_occupancy
Si1 Si 0.42848(18) 0.5279(2) 0.6877(4) 0.0181(11) Uani 1 1 d . . .
Si2 Si 0.43056(19) 0.3697(2) 0.6841(4) 0.0221(12) Uani 1 1 d . . .
Si3 Si 0.3802(2) 0.32665(19) 0.4725(4) 0.0237(13) Uani 1 1 d . . .
Si4 Si 0.19319(19) 0.5289(2) 0.6911(5) 0.0272(14) Uani 1 1 d . . .
Si5 Si 0.2249(2) 0.32729(19) 0.4718(4) 0.0230(12) Uani 1 1 d . . .
Si6 Si 0.3141(2) 0.3276(2) 0.8217(5) 0.0263(13) Uani 1 1 d . . .
Si7 Si 0.57741(19) 0.3278(2) 0.6734(4) 0.0236(13) Uani 1 1 d . . .
Si8 Si 0.2804(2) 0.43769(19) 0.9713(4) 0.0242(13) Uani 1 1 d . . .
Si9 Si 0.1225(2) 0.43570(19) 0.9752(4) 0.0219(12) Uani 1 1 d . . .
Si10 Si 0.1932(2) 0.3711(2) 0.6876(5) 0.0248(13) Uani 1 1 d . . .
Si11 Si 0.5776(2) 0.55674(19) 0.6622(5) 0.0240(13) Uani 1 1 d . . .
Si12 Si 0.3146(2) 0.5592(2) 0.8298(5) 0.0256(14) Uani 1 1 d . . .
O1 O 0.3020(3) 0.3456(4) 0.4716(10) 0.055(3) Uani 1 1 d . . .
O2 O 0.2024(4) 0.4407(5) 0.9733(11) 0.066(4) Uani 1 1 d . . .
O3 O 0.4213(5) 0.4481(3) 0.6750(10) 0.052(3) Uani 1 1 d . . .
O4 O 0.3108(6) 0.2500 0.8500(11) 0.040(3) Uani 1 2 d S T P
O5 O 0.2146(6) 0.2500 0.4474(13) 0.051(4) Uani 1 2 d S T P
O6 O 0.5037(3) 0.5491(4) 0.7062(8) 0.039(2) Uani 1 1 d . . .
O7 O 0.3857(3) 0.5541(4) 0.7779(8) 0.042(2) Uani 1 1 d . . .
O8 O 0.5764(7) 0.2500 0.6390(13) 0.057(4) Uani 1 2 d S T P
O9 O 0.1921(4) 0.3428(5) 0.5777(9) 0.052(3) Uani 1 1 d . . .
O10 O 0.6298(4) 0.5542(5) 0.7480(8) 0.054(3) Uani 1 1 d . . .
O11 O 0.2591(4) 0.5531(5) 0.7500(9) 0.053(3) Uani 1 1 d . . .
O12 O 0.5045(4) 0.3498(5) 0.7099(8) 0.047(2) Uani 1 1 d . . .
O13 O 0.3919(6) 0.2500 0.4399(11) 0.043(3) Uani 1 2 d S T P
O14 O 0.2592(4) 0.3468(5) 0.7445(9) 0.062(3) Uani 1 1 d . . .
O15 O 0.3845(3) 0.3429(4) 0.7740(8) 0.048(3) Uani 1 1 d . . .
O16 O 0.0988(5) 0.4368(4) 1.0860(7) 0.044(2) Uani 1 1 d . . .
O17 O 0.3097(5) 0.5009(4) 0.9126(10) 0.059(3) Uani 1 1 d . . .
O18 O 0.5812(4) 0.6261(4) 0.6045(8) 0.046(2) Uani 1 1 d . . .
O19 O 0.1932(6) 0.4492(4) 0.6851(15) 0.085(5) Uani 1 1 d . . .
O20 O 0.1880(4) 0.3692(4) 0.3876(8) 0.040(2) Uani 1 1 d . . .
O21 O 0.6283(4) 0.3428(5) 0.7602(8) 0.054(3) Uani 1 1 d . . .
O22 O 0.4104(5) 0.3356(5) 0.5816(9) 0.058(3) Uani 1 1 d . . .
O23 O 0.1937(4) 0.5622(4) 0.5865(9) 0.045(2) Uani 1 1 d . . .
O24 O 0.5903(5) 0.4976(4) 0.5858(9) 0.058(3) Uani 1 1 d . . .
O25 O 0.5962(4) 0.3670(4) 0.5729(8) 0.045(2) Uani 1 1 d . . .
O26 O 0.3035(5) 0.3693(4) 0.9212(10) 0.062(3) Uani 1 1 d . . .

loop_
_atom_site_aniso_label
_atom_site_aniso_U_11
_atom_site_aniso_U_22
_atom_site_aniso_U_33
_atom_site_aniso_U_23
_atom_site_aniso_U_13
_atom_site_aniso_U_12
Si1 0.018(2) 0.017(2) 0.019(3) 0.001(2) 0.0068(19) 0.0009(15)
Si2 0.021(2) 0.019(2) 0.027(3) 0.003(2) 0.001(2) -0.0007(15)
Si3 0.026(2) 0.015(2) 0.030(3) 0.002(2) -0.007(2) -0.0039(16)
Si4 0.025(2) 0.016(2) 0.040(4) 0.003(2) 0.010(2) -0.0037(16)
Si5 0.024(2) 0.016(2) 0.029(3) 0.000(2) -0.003(2) 0.0022(16)
Si6 0.023(2) 0.021(2) 0.034(4) 0.007(2) 0.005(2) 0.0022(16)
Si7 0.019(2) 0.017(2) 0.035(4) 0.001(2) 0.002(2) 0.0000(15)
Si8 0.022(2) 0.017(2) 0.033(4) -0.003(2) 0.005(2) -0.0013(16)
Si9 0.023(2) 0.018(2) 0.024(3) -0.003(2) 0.002(2) 0.0028(16)
Si10 0.030(2) 0.017(2) 0.027(3) 0.002(2) 0.005(2) 0.0005(16)
Si11 0.017(2) 0.021(2) 0.035(4) 0.005(2) 0.002(2) -0.0003(15)
Si12 0.021(2) 0.024(2) 0.032(4) -0.007(2) 0.012(2) -0.0038(16)
O1 0.023(4) 0.039(4) 0.102(10) 0.006(5) 0.003(4) 0.003(3)
O2 0.021(4) 0.086(7) 0.090(11) -0.010(6) 0.001(4) 0.002(4)
O3 0.066(5) 0.023(4) 0.068(9) 0.006(4) 0.025(6) -0.002(3)
O4 0.067(7) 0.027(5) 0.028(8) 0.000 0.018(6) 0.000
O5 0.049(6) 0.013(4) 0.091(13) 0.000 -0.027(7) 0.000
O6 0.021(3) 0.052(5) 0.045(6) -0.006(4) 0.003(3) -0.006(3)
O7 0.023(3) 0.060(5) 0.044(7) -0.017(4) 0.012(4) -0.001(3)
O8 0.098(10) 0.016(5) 0.056(11) 0.000 0.020(8) 0.000
O9 0.044(5) 0.061(6) 0.050(8) -0.003(5) 0.006(4) -0.002(4)
O10 0.033(4) 0.100(7) 0.029(6) -0.014(5) -0.020(4) 0.008(4)
O11 0.042(4) 0.077(6) 0.040(7) -0.013(5) -0.002(5) -0.008(4)
O12 0.031(4) 0.073(6) 0.037(6) -0.004(4) 0.005(4) 0.015(4)
O13 0.080(8) 0.024(5) 0.025(8) 0.000 -0.004(6) 0.000
O14 0.040(4) 0.083(7) 0.062(8) 0.021(6) -0.013(5) 0.022(4)
O15 0.028(4) 0.048(4) 0.067(8) 0.004(5) 0.016(4) -0.014(3)
O16 0.071(5) 0.032(4) 0.028(6) -0.001(4) 0.025(5) 0.005(3)
O17 0.082(6) 0.032(4) 0.062(9) -0.002(5) 0.020(6) -0.007(4)
O18 0.061(5) 0.027(4) 0.050(6) 0.005(4) 0.024(5) 0.006(3)
O19 0.146(12) 0.020(4) 0.089(13) 0.017(6) -0.006(9) 0.007(5)
O20 0.055(5) 0.028(4) 0.036(6) -0.002(4) -0.020(4) 0.011(3)
O21 0.035(4) 0.078(6) 0.047(7) -0.002(5) -0.015(4) -0.009(4)
O22 0.070(6) 0.060(6) 0.045(7) -0.025(5) -0.031(5) 0.008(4)
O23 0.053(5) 0.047(5) 0.035(7) 0.006(4) 0.002(4) 0.007(3)
O24 0.086(6) 0.031(4) 0.057(8) -0.005(5) 0.010(6) 0.008(4)
O25 0.058(5) 0.028(4) 0.050(7) 0.012(4) 0.012(5) -0.005(3)
O26 0.096(7) 0.029(4) 0.062(9) -0.024(5) 0.011(6) 0.011(4)

loop_
_atom_type_symbol
_atom_type_description
_atom_type_scat_dispersion_real
_atom_type_scat_dispersion_imag
_atom_type_scat_source
Si Si 0.0000 0.0000 'International Tables Vol C Tables 4.3.2.2 and 4.3.2.3'
O O 0.0000 0.0000 'International Tables Vol C Tables 4.3.2.2 and 4.3.2.3'

loop_
_geom_angle_atom_site_label_1
_geom_angle_atom_site_label_2
_geom_angle_atom_site_label_3
_geom_angle
_geom_angle_site_symmetry_1
_geom_angle_site_symmetry_3
O7 Si1 O6 108.3(5) . .
O7 Si1 O3 111.0(5) . .
O6 Si1 O3 111.4(5) . .
O7 Si1 O16 108.5(5) . 2_564
O6 Si1 O16 109.7(5) . 2_564
O3 Si1 O16 107.9(6) . 2_564
O3 Si2 O12 112.2(5) . .
O3 Si2 O22 109.0(6) . .
O12 Si2 O22 108.9(6) . .
O3 Si2 O15 108.4(5) . .
O12 Si2 O15 107.3(6) . .
O22 Si2 O15 111.1(6) . .
O22 Si3 O18 110.0(6) . 5_666
O22 Si3 O13 107.5(7) . .
O18 Si3 O13 108.0(6) 5_666 .
O22 Si3 O1 110.7(7) . .
O18 Si3 O1 109.4(5) 5_666 .
O13 Si3 O1 111.2(6) . .
O23 Si4 O19 112.4(8) . .
O23 Si4 O10 109.4(5) . 6_557
O19 Si4 O10 109.9(7) . 6_557
O23 Si4 O11 108.0(6) . .
O19 Si4 O11 108.8(7) . .
O10 Si4 O11 108.2(7) 6_557 .
O5 Si5 O20 107.4(6) . .
O5 Si5 O9 108.5(8) . .
O20 Si5 O9 109.7(5) . .
O5 Si5 O1 110.4(6) . .
O20 Si5 O1 109.6(6) . .
O9 Si5 O1 111.2(6) . .
O14 Si6 O15 108.7(6) . .
O14 Si6 O26 109.6(6) . .
O15 Si6 O26 111.1(6) . .
O14 Si6 O4 111.4(7) . .
O15 Si6 O4 108.7(5) . .
O26 Si6 O4 107.4(7) . .
O21 Si7 O25 112.0(5) . .
O21 Si7 O12 108.5(6) . .
O25 Si7 O12 109.8(5) . .
O21 Si7 O8 113.6(7) . .
O25 Si7 O8 103.2(7) . .
O12 Si7 O8 109.6(6) . .
O2 Si8 O26 109.4(6) . .
O2 Si8 O17 110.4(6) . .
O26 Si8 O17 110.9(7) . .
O2 Si8 O23 107.7(7) . 2_565
O26 Si8 O23 108.0(6) . 2_565
O17 Si8 O23 110.4(6) . 2_565
O16 Si9 O25 107.0(6) . 6_557
O16 Si9 O2 108.7(7) . .
O25 Si9 O2 112.2(6) 6_557 .
O16 Si9 O24 110.5(6) . 6_557
O25 Si9 O24 108.1(6) 6_557 6_557
O2 Si9 O24 110.3(6) . 6_557
O19 Si10 O9 109.6(8) . .
O19 Si10 O21 111.3(7) . 6_557
O9 Si10 O21 106.0(6) . 6_557
O19 Si10 O14 108.1(7) . .
O9 Si10 O14 110.4(6) . .
O21 Si10 O14 111.5(7) 6_557 .
O10 Si11 O24 110.2(6) . .
O10 Si11 O18 111.0(6) . .
O24 Si11 O18 108.8(7) . .
O10 Si11 O6 110.5(6) . .
O24 Si11 O6 108.6(5) . .
O18 Si11 O6 107.7(5) . .
O11 Si12 O7 109.9(6) . .
O11 Si12 O17 112.1(6) . .
O7 Si12 O17 108.2(5) . .
O11 Si12 O20 112.0(6) . 2_565
O7 Si12 O20 107.0(4) . 2_565
O17 Si12 O20 107.4(7) . 2_565
Si5 O1 Si3 153.4(6) . .
Si8 O2 Si9 174.3(7) . .
Si2 O3 Si1 164.0(9) . .
Si6 O4 Si6 151.9(11) 7_565 .
Si5 O5 Si5 151.6(11) 7_565 .
Si1 O6 Si11 148.1(8) . .
Si1 O7 Si12 148.0(6) . .
Si7 O8 Si7 146.7(13) . 7_565
Si10 O9 Si5 153.4(6) . .
Si11 O10 Si4 157.9(7) . 6_657
Si12 O11 Si4 162.0(8) . .
Si2 O12 Si7 149.6(8) . .
Si3 O13 Si3 143.8(11) . 7_565
Si6 O14 Si10 166.9(9) . .
Si6 O15 Si2 151.7(7) . .
Si9 O16 Si1 155.0(6) . 2_565
Si8 O17 Si12 158.5(8) . .
Si11 O18 Si3 148.2(6) . 5_666
Si10 O19 Si4 175.9(14) . .
Si5 O20 Si12 144.6(6) . 2_564
Si7 O21 Si10 158.0(8) . 6_657
Si2 O22 Si3 160.2(7) . .
Si4 O23 Si8 149.2(6) . 2_564
Si11 O24 Si9 164.0(8) . 6_657
Si9 O25 Si7 146.3(7) 6_657 .
Si8 O26 Si6 147.6(9) . .

loop_
_geom_bond_atom_site_label_1
_geom_bond_atom_site_label_2
_geom_bond_distance
_geom_bond_site_symmetry_2
Si1 O7 1.592(9) .
Si1 O6 1.611(7) .
Si1 O3 1.618(8) .
Si1 O16 1.649(10) 2_564
Si2 O3 1.590(8) .
Si2 O12 1.598(8) .
Si2 O22 1.605(11) .
Si2 O15 1.631(10) .
Si3 O22 1.613(11) .
Si3 O18 1.615(10) 5_666
Si3 O13 1.619(6) .
Si3 O1 1.640(8) .
Si4 O23 1.570(12) .
Si4 O19 1.603(9) .
Si4 O10 1.617(9) 6_557
Si4 O11 1.637(10) .
Si5 O5 1.601(5) .
Si5 O20 1.607(10) .
Si5 O9 1.614(13) .
Si5 O1 1.614(8) .
Si6 O14 1.581(10) .
Si6 O15 1.603(8) .
Si6 O26 1.603(13) .
Si6 O4 1.607(6) .
Si7 O21 1.599(10) .
Si7 O25 1.621(11) .
Si7 O12 1.629(8) .
Si7 O8 1.630(7) .
Si8 O2 1.592(8) .
Si8 O26 1.604(9) .
Si8 O17 1.613(11) .
Si8 O23 1.650(13) 2_565
Si9 O16 1.579(11) .
Si9 O25 1.619(8) 6_557
Si9 O2 1.631(8) .
Si9 O24 1.632(10) 6_557
Si10 O19 1.568(9) .
Si10 O9 1.597(14) .
Si10 O21 1.605(9) 6_557
Si10 O14 1.625(9) .
Si11 O10 1.578(10) .
Si11 O24 1.597(11) .
Si11 O18 1.600(9) .
Si11 O6 1.628(8) .
Si12 O11 1.572(11) .
Si12 O7 1.615(8) .
Si12 O17 1.625(12) .
Si12 O20 1.638(9) 2_565
O4 Si6 1.607(6) 7_565
O5 Si5 1.601(5) 7_565
O8 Si7 1.630(7) 7_565
O10 Si4 1.617(9) 6_657
O13 Si3 1.619(6) 7_565
O16 Si1 1.648(10) 2_565
O18 Si3 1.615(10) 5_666
O20 Si12 1.638(9) 2_564
O21 Si10 1.605(9) 6_657
O23 Si8 1.650(13) 2_564
O24 Si9 1.632(10) 6_657
O25 Si9 1.619(8) 6_657
